data_4089693
loop_
_publ_author_name
'Cai, Yuanjing'
'Samedov, Kerim'
'Dolinar, Brian S.'
'Song, Zhegang'
'Tang, Ben Zhong'
'Zhang, Chaocan'
'West, Robert'

_publ_section_title
;
 Synthesis and High Solid-State Fluorescence of Cyclic Silole Derivatives
;
_journal_issue 1
_journal_name_full Organometallics
_journal_page_first 78
_journal_paper_doi 10.1021/om500884b
_journal_volume 34
_journal_year 2014
_chemical_formula_moiety 'C96 H68 O6 Si4, 0.41(H2 O)'
_chemical_formula_sum 'C96 H68.83 O6.41 Si4'
_chemical_formula_weight 1437.26
_space_group_crystal_system triclinic
_space_group_IT_number 2
_space_group_name_Hall '-P 1'
_space_group_name_H-M_alt 'P -1'
_atom_sites_solution_hydrogens mixed
_atom_sites_solution_primary direct
_cell_angle_alpha 109.8140(9)
_cell_angle_beta 107.0677(9)
_cell_angle_gamma 90.9332(10)
_cell_formula_units_Z 1
_cell_length_a 10.7401(2)
_cell_length_b 12.3839(2)
_cell_length_c 15.3414(2)
_cell_measurement_temperature 100(2)
_cell_volume 1819.86(5)
_computing_molecular_graphics 'Olex2 (Dolomanov et al., 2009)'
_computing_publication_material 'Olex2 (Dolomanov et al., 2009)'
_computing_structure_refinement 'ShelXL (Sheldrick, 2008)'
_computing_structure_solution 'ShelXS (Sheldrick, 2008)'
_diffrn_ambient_temperature 100.0
_diffrn_measured_fraction_theta_full 0.971
_diffrn_measured_fraction_theta_max 0.971
_diffrn_measurement_device 'three-circle diffractometer'
_diffrn_measurement_device_type 'Bruker APEX-II CCD'
_diffrn_measurement_method '\f and \w scans'
_diffrn_radiation_type CuK\a
_diffrn_radiation_wavelength 1.54178
_diffrn_reflns_av_R_equivalents 0.0493
_diffrn_reflns_av_unetI/netI 0.0398
_diffrn_reflns_Laue_measured_fraction_full 0.971
_diffrn_reflns_Laue_measured_fraction_max 0.957
_diffrn_reflns_limit_h_max 13
_diffrn_reflns_limit_h_min -13
_diffrn_reflns_limit_k_max 15
_diffrn_reflns_limit_k_min -15
_diffrn_reflns_limit_l_max 18
_diffrn_reflns_limit_l_min -18
_diffrn_reflns_number 31204
_diffrn_reflns_point_group_measured_fraction_full 0.971
_diffrn_reflns_point_group_measured_fraction_max 0.957
_diffrn_reflns_theta_full 67.679
_diffrn_reflns_theta_max 72.152
_diffrn_reflns_theta_min 3.229
_exptl_absorpt_coefficient_mu 1.237
_exptl_absorpt_correction_type none
_exptl_crystal_colour 'clear light colourless'
_exptl_crystal_colour_lustre clear
_exptl_crystal_colour_modifier light
_exptl_crystal_colour_primary colourless
_exptl_crystal_density_diffrn 1.311
_exptl_crystal_density_method 'not measured'
_exptl_crystal_description block
_exptl_crystal_F_000 752
_exptl_crystal_preparation '0.094 x 0.0095 x 0.0062'
_exptl_crystal_size_max 0.094
_exptl_crystal_size_mid 0.0095
_exptl_crystal_size_min 0.0062
_refine_diff_density_max 0.927
_refine_diff_density_min -0.321
_refine_diff_density_rms 0.065
_refine_ls_extinction_method none
_refine_ls_goodness_of_fit_ref 1.044
_refine_ls_hydrogen_treatment mixed
_refine_ls_matrix_type full
_refine_ls_number_parameters 490
_refine_ls_number_reflns 6867
_refine_ls_number_restraints 0
_refine_ls_restrained_S_all 1.044
_refine_ls_R_factor_all 0.0590
_refine_ls_R_factor_gt 0.0465
_refine_ls_shift/su_max 0.000
_refine_ls_shift/su_mean 0.000
_refine_ls_structure_factor_coef Fsqd
_refine_ls_weighting_details 'w=1/[\s^2^(Fo^2^)+(0.0892P)^2^+0.1923P] where P=(Fo^2^+2Fc^2^)/3'
_refine_ls_weighting_scheme calc
_refine_ls_wR_factor_gt 0.1312
_refine_ls_wR_factor_ref 0.1385
_reflns_Friedel_coverage 0.000
_reflns_number_gt 5423
_reflns_number_total 6867
_reflns_threshold_expression 'I > 2\s(I)'
_cod_data_source_file om500884b_si_002.cif
_cod_data_source_block S1
_cod_database_code 4089693
_shelx_space_group_comment
;
The symmetry employed for this shelxl refinement is uniquely defined
by the following loop, which should always be used as a source of
symmetry information in preference to the above space-group names.
They are only intended as comments.
;
_olex2_refinement_description
;
1. Fixed Uiso
 At 1.2 times of:
  All C(H) groups, H4A of O4
 At 1.201 times of:
  H4B of O4
2. Others
 Sof(O4)=Sof(H4A)=Sof(H4B)=FVAR(1)
3.a Free rotating group:
 O4(H4A,H4B)
3.b Aromatic/amide H refined with riding coordinates:
 C32(H32), C8(H8), C33(H33), C24(H24), C20(H20), C2(H2), C5(H5), C10(H10),
 C23(H23), C14(H14), C28(H28), C35(H35), C15(H15), C47(H47), C21(H21), C30(H30),
  C22(H22), C27(H27), C39(H39), C42(H42), C41(H41), C3(H3A), C4(H4), C40(H40),
 C16(H16), C18(H18), C29(H29), C17(H17), C45(H45), C48(H48), C46(H46), C38(H38),
  C44(H44)
;
_olex2_submission_special_instructions 'No special instructions were received'

loop_
_space_group_symop_operation_xyz
'x, y, z'
'-x, -y, -z'

loop_
_atom_site_label
_atom_site_type_symbol
_atom_site_fract_x
_atom_site_fract_y
_atom_site_fract_z
_atom_site_U_iso_or_equiv
_atom_site_adp_type
_atom_site_occupancy
_atom_site_site_symmetry_order
_atom_site_calc_flag
_atom_site_refinement_flags_posn
_atom_site_refinement_flags_occupancy
_atom_site_disorder_assembly
_atom_site_disorder_group
Si2 Si 0.18024(5) 0.60242(5) 0.01637(4) 0.01478(15) Uani 1 1 d . . . .
Si1 Si 0.07147(5) 0.52260(5) 0.16058(4) 0.01512(15) Uani 1 1 d . . . .
O1 O 0.13604(14) 0.57842(12) 0.10055(10) 0.0188(3) Uani 1 1 d . . . .
O2 O 0.05791(14) 0.56528(12) -0.08421(10) 0.0191(3) Uani 1 1 d . . . .
O3 O 0.29924(16) 0.52788(14) -0.00161(12) 0.0231(3) Uani 1 1 d . . . .
C12 C 0.0349(2) 0.62425(18) 0.26857(14) 0.0171(4) Uani 1 1 d . . . .
C7 C 0.1025(2) 0.59592(18) 0.35094(15) 0.0184(4) Uani 1 1 d . . . .
C32 C 0.3361(2) 0.83996(18) 0.32129(15) 0.0206(4) Uani 1 1 d . . . .
H32 H 0.2838 0.9013 0.3313 0.025 Uiso 1 1 calc R . . .
C25 C 0.2265(2) 0.76136(17) 0.05420(15) 0.0164(4) Uani 1 1 d . . . .
C8 C 0.0827(2) 0.64919(19) 0.44047(15) 0.0204(4) Uani 1 1 d . . . .
H8 H 0.1276 0.6282 0.4945 0.024 Uiso 1 1 calc R . . .
C36 C 0.3930(2) 0.80116(19) 0.39747(16) 0.0221(5) Uani 1 1 d . . . .
C11 C -0.0519(2) 0.70691(18) 0.27945(15) 0.0180(4) Uani 1 1 d . . . .
C6 C 0.1925(2) 0.50617(18) 0.33338(15) 0.0192(4) Uani 1 1 d . . . .
C33 C 0.4317(2) 0.69983(18) 0.21591(15) 0.0196(4) Uani 1 1 d . . . .
H33 H 0.4446 0.6653 0.1542 0.023 Uiso 1 1 calc R . . .
C37 C 0.5743(2) 0.56475(19) 0.27538(16) 0.0221(5) Uani 1 1 d . . . .
C31 C 0.3551(2) 0.78976(18) 0.22994(15) 0.0185(4) Uani 1 1 d . . . .
C19 C -0.1311(2) 0.73778(17) 0.19588(14) 0.0187(4) Uani 1 1 d . . . .
C34 C 0.4900(2) 0.65944(19) 0.29118(16) 0.0207(4) Uani 1 1 d . . . .
C9 C -0.0021(2) 0.73300(18) 0.45190(15) 0.0197(4) Uani 1 1 d . . . .
C13 C -0.0216(2) 0.79017(19) 0.54843(15) 0.0203(4) Uani 1 1 d . . . .
C1 C 0.1900(2) 0.45483(18) 0.23503(15) 0.0178(4) Uani 1 1 d . . . .
C24 C -0.2634(2) 0.74279(19) 0.17867(15) 0.0222(5) Uani 1 1 d . . . .
H24 H -0.3048 0.7242 0.2195 0.027 Uiso 1 1 calc R . . .
C20 C -0.0712(2) 0.76471(18) 0.13421(15) 0.0203(4) Uani 1 1 d . . . .
H20 H 0.0201 0.7612 0.1449 0.024 Uiso 1 1 calc R . . .
C2 C 0.2721(2) 0.37272(19) 0.21121(16) 0.0225(5) Uani 1 1 d . . . .
H2 H 0.2701 0.3379 0.1452 0.027 Uiso 1 1 calc R . . .
C5 C 0.2775(2) 0.4739(2) 0.40483(15) 0.0240(5) Uani 1 1 d . . . .
H5 H 0.2796 0.5081 0.4709 0.029 Uiso 1 1 calc R . . .
C10 C -0.0677(2) 0.76139(18) 0.37138(15) 0.0193(4) Uani 1 1 d . . . .
H10 H -0.1248 0.8193 0.3788 0.023 Uiso 1 1 calc R . . .
C43 C 0.3726(2) 0.85713(19) 0.49475(15) 0.0220(5) Uani 1 1 d . . . .
C23 C -0.3384(2) 0.7749(2) 0.10176(16) 0.0255(5) Uani 1 1 d . . . .
H23 H -0.4298 0.7781 0.0909 0.031 Uiso 1 1 calc R . . .
C14 C -0.0264(2) 0.7271(2) 0.60822(16) 0.0255(5) Uani 1 1 d . . . .
H14 H -0.0195 0.6466 0.5865 0.031 Uiso 1 1 calc R . . .
C28 C 0.1761(2) 0.81144(19) -0.01607(16) 0.0210(4) Uani 1 1 d . . . .
H28 H 0.1285 0.7628 -0.0811 0.025 Uiso 1 1 calc R . . .
C26 C 0.2960(2) 0.83479(18) 0.15026(15) 0.0184(4) Uani 1 1 d . . . .
C35 C 0.4696(2) 0.71138(19) 0.38122(15) 0.0223(5) Uani 1 1 d . . . .
H35 H 0.5092 0.6847 0.4329 0.027 Uiso 1 1 calc R . . .
C15 C -0.0415(2) 0.7830(2) 0.70054(17) 0.0296(5) Uani 1 1 d . . . .
H15 H -0.0451 0.7400 0.7408 0.035 Uiso 1 1 calc R . . .
C47 C 0.3391(2) 1.0237(2) 0.61921(17) 0.0295(5) Uani 1 1 d . . . .
H47 H 0.3295 1.1037 0.6417 0.035 Uiso 1 1 calc R . . .
C21 C -0.1450(2) 0.79642(19) 0.05773(16) 0.0240(5) Uani 1 1 d . . . .
H21 H -0.1042 0.8144 0.0163 0.029 Uiso 1 1 calc R . . .
C30 C 0.2608(3) 1.00233(19) 0.10174(17) 0.0289(5) Uani 1 1 d . . . .
H30 H 0.2722 1.0838 0.1182 0.035 Uiso 1 1 calc R . . .
C22 C -0.2790(2) 0.8017(2) 0.04199(16) 0.0269(5) Uani 1 1 d . . . .
H22 H -0.3293 0.8239 -0.0099 0.032 Uiso 1 1 calc R . . .
C27 C 0.3114(2) 0.95495(19) 0.17292(16) 0.0239(5) Uani 1 1 d . . . .
H27 H 0.3572 1.0047 0.2380 0.029 Uiso 1 1 calc R . . .
C39 C 0.7623(2) 0.4753(2) 0.33606(18) 0.0295(5) Uani 1 1 d . . . .
H39 H 0.8368 0.4756 0.3882 0.035 Uiso 1 1 calc R . . .
C42 C 0.5467(2) 0.4757(2) 0.18311(16) 0.0238(5) Uani 1 1 d . . . .
H42 H 0.4737 0.4759 0.1301 0.029 Uiso 1 1 calc R . . .
C41 C 0.6251(2) 0.3885(2) 0.16957(18) 0.0286(5) Uani 1 1 d . . . .
H41 H 0.6048 0.3284 0.1074 0.034 Uiso 1 1 calc R . . .
C3 C 0.3582(2) 0.3406(2) 0.28369(17) 0.0279(5) Uani 1 1 d . . . .
H3A H 0.4148 0.2844 0.2673 0.033 Uiso 1 1 calc R . . .
C4 C 0.3599(2) 0.3918(2) 0.38000(17) 0.0283(5) Uani 1 1 d . . . .
H4 H 0.4182 0.3702 0.4295 0.034 Uiso 1 1 calc R . . .
C40 C 0.7339(2) 0.3874(2) 0.24580(19) 0.0306(5) Uani 1 1 d . . . .
H40 H 0.7878 0.3272 0.2359 0.037 Uiso 1 1 calc R . . .
C16 C -0.0512(2) 0.8991(2) 0.73255(16) 0.0318(6) Uani 1 1 d . . . .
H16 H -0.0596 0.9368 0.7954 0.038 Uiso 1 1 calc R . . .
C18 C -0.0362(2) 0.9082(2) 0.58176(16) 0.0263(5) Uani 1 1 d . . . .
H18 H -0.0375 0.9514 0.5409 0.032 Uiso 1 1 calc R . . .
C29 C 0.1938(2) 0.9309(2) 0.00686(17) 0.0282(5) Uani 1 1 d . . . .
H29 H 0.1602 0.9628 -0.0423 0.034 Uiso 1 1 calc R . . .
C17 C -0.0486(2) 0.9621(2) 0.67261(18) 0.0311(5) Uani 1 1 d . . . .
H17 H -0.0555 1.0426 0.6948 0.037 Uiso 1 1 calc R . . .
C45 C 0.3516(2) 0.8446(2) 0.64459(17) 0.0316(6) Uani 1 1 d . . . .
H45 H 0.3492 0.8001 0.6840 0.038 Uiso 1 1 calc R . . .
C48 C 0.3564(2) 0.9725(2) 0.52811(17) 0.0277(5) Uani 1 1 d . . . .
H48 H 0.3571 1.0175 0.4888 0.033 Uiso 1 1 calc R . . .
C46 C 0.3355(2) 0.9610(2) 0.67672(17) 0.0332(6) Uani 1 1 d . . . .
H46 H 0.3221 0.9967 0.7381 0.040 Uiso 1 1 calc R . . .
C38 C 0.6830(2) 0.5632(2) 0.35160(16) 0.0233(5) Uani 1 1 d . . . .
H38 H 0.7031 0.6223 0.4143 0.028 Uiso 1 1 calc R . . .
C44 C 0.3711(2) 0.7932(2) 0.55447(16) 0.0265(5) Uani 1 1 d . . . .
H44 H 0.3836 0.7138 0.5332 0.032 Uiso 1 1 calc R . . .
O4 O -0.5657(9) 0.9158(8) -0.0964(6) 0.035(3) Uiso 0.207(6) 1 d . P A -1
H4A H -0.6486 0.9005 -0.0884 0.042 Uiso 0.207(6) 1 d G P A -1
H4B H -0.5149 0.9720 -0.0344 0.042 Uiso 0.207(6) 1 d G P A -1
H3 H 0.292(3) 0.485(3) -0.050(2) 0.055(11) Uiso 1 1 d . . . .

loop_
_atom_site_aniso_label
_atom_site_aniso_U_11
_atom_site_aniso_U_22
_atom_site_aniso_U_33
_atom_site_aniso_U_23
_atom_site_aniso_U_13
_atom_site_aniso_U_12
Si2 0.0178(3) 0.0148(3) 0.0125(3) 0.0061(2) 0.0045(2) 0.0006(2)
Si1 0.0191(3) 0.0161(3) 0.0107(3) 0.0063(2) 0.0037(2) 0.0003(2)
O1 0.0223(8) 0.0200(7) 0.0147(7) 0.0079(6) 0.0051(6) -0.0002(6)
O2 0.0229(8) 0.0195(7) 0.0140(7) 0.0072(6) 0.0034(6) -0.0009(6)
O3 0.0262(8) 0.0223(8) 0.0186(8) 0.0041(7) 0.0078(7) 0.0068(7)
C12 0.0194(10) 0.0185(10) 0.0135(9) 0.0065(9) 0.0047(8) -0.0023(9)
C7 0.0197(10) 0.0201(10) 0.0149(10) 0.0073(9) 0.0037(8) -0.0020(9)
C32 0.0216(11) 0.0174(10) 0.0197(10) 0.0051(9) 0.0042(9) 0.0005(9)
C25 0.0166(10) 0.0164(10) 0.0183(10) 0.0075(9) 0.0074(8) 0.0006(8)
C8 0.0229(11) 0.0250(11) 0.0138(10) 0.0095(9) 0.0039(9) 0.0000(9)
C36 0.0248(11) 0.0204(11) 0.0192(11) 0.0068(9) 0.0049(9) -0.0007(9)
C11 0.0210(10) 0.0181(10) 0.0148(10) 0.0070(9) 0.0045(9) -0.0018(9)
C6 0.0218(11) 0.0205(11) 0.0175(10) 0.0092(9) 0.0069(9) 0.0010(9)
C33 0.0194(10) 0.0206(11) 0.0167(10) 0.0063(9) 0.0034(9) -0.0013(9)
C37 0.0222(11) 0.0240(11) 0.0241(11) 0.0133(10) 0.0077(9) 0.0023(9)
C31 0.0185(10) 0.0156(10) 0.0172(10) 0.0053(9) 0.0007(8) -0.0045(9)
C19 0.0289(11) 0.0118(9) 0.0131(9) 0.0037(8) 0.0044(9) 0.0012(9)
C34 0.0193(10) 0.0203(11) 0.0201(10) 0.0086(9) 0.0017(9) -0.0011(9)
C9 0.0214(11) 0.0207(11) 0.0151(10) 0.0051(9) 0.0049(9) -0.0030(9)
C13 0.0189(10) 0.0245(11) 0.0154(10) 0.0058(9) 0.0041(9) 0.0001(9)
C1 0.0191(10) 0.0210(11) 0.0145(10) 0.0099(9) 0.0031(8) -0.0003(9)
C24 0.0314(12) 0.0213(11) 0.0167(10) 0.0074(9) 0.0110(10) 0.0037(10)
C20 0.0250(11) 0.0181(10) 0.0194(10) 0.0082(9) 0.0074(9) 0.0043(9)
C2 0.0278(12) 0.0248(11) 0.0186(11) 0.0102(10) 0.0100(9) 0.0050(10)
C5 0.0284(12) 0.0301(12) 0.0147(10) 0.0091(10) 0.0073(9) 0.0035(10)
C10 0.0241(11) 0.0176(10) 0.0172(10) 0.0066(9) 0.0075(9) 0.0014(9)
C43 0.0209(11) 0.0245(11) 0.0171(10) 0.0070(10) 0.0017(9) -0.0011(9)
C23 0.0243(11) 0.0307(12) 0.0222(11) 0.0108(10) 0.0068(9) 0.0093(10)
C14 0.0293(12) 0.0287(12) 0.0197(11) 0.0100(10) 0.0080(10) 0.0075(10)
C28 0.0256(11) 0.0192(11) 0.0187(10) 0.0087(9) 0.0058(9) 0.0008(9)
C26 0.0181(10) 0.0179(10) 0.0200(10) 0.0073(9) 0.0070(9) 0.0009(9)
C35 0.0235(11) 0.0246(11) 0.0168(10) 0.0094(10) 0.0013(9) 0.0001(9)
C15 0.0336(13) 0.0400(14) 0.0239(12) 0.0185(11) 0.0135(10) 0.0083(11)
C47 0.0257(12) 0.0309(13) 0.0232(12) 0.0017(11) 0.0049(10) 0.0041(11)
C21 0.0346(13) 0.0228(11) 0.0200(11) 0.0108(10) 0.0127(10) 0.0064(10)
C30 0.0412(14) 0.0145(11) 0.0294(12) 0.0070(10) 0.0103(11) -0.0007(10)
C22 0.0349(13) 0.0283(12) 0.0205(11) 0.0138(10) 0.0068(10) 0.0088(11)
C27 0.0292(12) 0.0188(11) 0.0193(11) 0.0043(9) 0.0047(10) -0.0029(10)
C39 0.0247(12) 0.0395(14) 0.0334(13) 0.0250(12) 0.0081(10) 0.0081(11)
C42 0.0238(11) 0.0294(12) 0.0233(11) 0.0159(10) 0.0071(9) 0.0048(10)
C41 0.0351(13) 0.0282(12) 0.0277(12) 0.0115(11) 0.0155(11) 0.0064(11)
C3 0.0298(12) 0.0316(13) 0.0261(12) 0.0128(11) 0.0112(10) 0.0123(11)
C4 0.0297(12) 0.0383(14) 0.0231(11) 0.0199(11) 0.0064(10) 0.0123(11)
C40 0.0326(13) 0.0337(13) 0.0408(14) 0.0234(12) 0.0211(12) 0.0150(11)
C16 0.0364(14) 0.0400(14) 0.0162(11) 0.0048(11) 0.0107(10) 0.0053(12)
C18 0.0304(12) 0.0279(12) 0.0203(11) 0.0106(10) 0.0058(10) -0.0028(10)
C29 0.0403(14) 0.0231(12) 0.0248(12) 0.0154(10) 0.0075(11) 0.0039(11)
C17 0.0348(13) 0.0234(12) 0.0283(12) 0.0012(11) 0.0100(11) 0.0004(11)
C45 0.0296(13) 0.0427(15) 0.0239(12) 0.0146(12) 0.0077(10) 0.0019(12)
C48 0.0233(11) 0.0326(13) 0.0230(11) 0.0078(11) 0.0041(10) 0.0026(10)
C46 0.0290(13) 0.0412(15) 0.0222(12) 0.0031(11) 0.0077(10) 0.0040(12)
C38 0.0255(11) 0.0248(11) 0.0206(11) 0.0124(10) 0.0038(9) 0.0008(10)
C44 0.0238(11) 0.0302(12) 0.0231(11) 0.0080(10) 0.0060(10) 0.0025(10)

loop_
_atom_type_symbol
_atom_type_description
_atom_type_scat_dispersion_real
_atom_type_scat_dispersion_imag
_atom_type_scat_source
C C 0.0181 0.0091 'International Tables Vol C Tables 4.2.6.8 and 6.1.1.4'
H H 0.0000 0.0000 'International Tables Vol C Tables 4.2.6.8 and 6.1.1.4'
O O 0.0492 0.0322 'International Tables Vol C Tables 4.2.6.8 and 6.1.1.4'
Si Si 0.2541 0.3302 'International Tables Vol C Tables 4.2.6.8 and 6.1.1.4'

loop_
_geom_angle_atom_site_label_1
_geom_angle_atom_site_label_2
_geom_angle_atom_site_label_3
_geom_angle
_geom_angle_site_symmetry_1
_geom_angle_site_symmetry_3
O1 Si2 O2 110.47(8) . .
O1 Si2 O3 108.64(8) . .
O1 Si2 C25 108.71(8) . .
O2 Si2 O3 109.82(8) . .
O2 Si2 C25 106.10(8) . .
O3 Si2 C25 113.07(9) . .
O1 Si1 O2 108.13(8) . 2_565
O1 Si1 C12 117.30(8) . .
O1 Si1 C1 113.02(8) . .
O2 Si1 C12 111.23(8) 2_565 .
O2 Si1 C1 113.46(9) 2_565 .
C1 Si1 C12 93.29(9) . .
Si2 O1 Si1 164.41(10) . .
Si1 O2 Si2 149.81(10) 2_565 .
C7 C12 Si1 107.60(15) . .
C11 C12 Si1 133.29(15) . .
C11 C12 C7 118.64(18) . .
C12 C7 C6 115.51(18) . .
C8 C7 C12 120.74(19) . .
C8 C7 C6 123.75(18) . .
C36 C32 C31 121.0(2) . .
C28 C25 Si2 116.95(16) . .
C28 C25 C26 118.35(19) . .
C26 C25 Si2 124.33(15) . .
C7 C8 C9 120.72(19) . .
C32 C36 C43 120.01(19) . .
C35 C36 C32 118.5(2) . .
C35 C36 C43 121.50(19) . .
C12 C11 C19 122.05(18) . .
C12 C11 C10 119.43(18) . .
C10 C11 C19 118.51(18) . .
C1 C6 C7 115.06(18) . .
C5 C6 C7 125.23(19) . .
C5 C6 C1 119.68(19) . .
C31 C33 C34 121.0(2) . .
C42 C37 C34 120.87(19) . .
C38 C37 C34 120.4(2) . .
C38 C37 C42 118.7(2) . .
C32 C31 C26 120.02(19) . .
C33 C31 C32 119.10(19) . .
C33 C31 C26 120.86(19) . .
C24 C19 C11 120.57(19) . .
C24 C19 C20 118.76(19) . .
C20 C19 C11 120.65(19) . .
C33 C34 C37 120.21(19) . .
C35 C34 C33 118.5(2) . .
C35 C34 C37 121.30(19) . .
C8 C9 C13 120.23(18) . .
C10 C9 C8 118.57(19) . .
C10 C9 C13 121.20(19) . .
C14 C13 C9 120.68(19) . .
C14 C13 C18 118.35(19) . .
C18 C13 C9 120.97(19) . .
C6 C1 Si1 108.19(15) . .
C2 C1 Si1 132.03(16) . .
C2 C1 C6 119.73(19) . .
C19 C24 C23 121.1(2) . .
C21 C20 C19 120.4(2) . .
C1 C2 C3 120.4(2) . .
C6 C5 C4 120.0(2) . .
C9 C10 C11 121.87(19) . .
C48 C43 C36 121.0(2) . .
C48 C43 C44 118.4(2) . .
C44 C43 C36 120.6(2) . .
C22 C23 C24 119.8(2) . .
C13 C14 C15 120.1(2) . .
C29 C28 C25 121.8(2) . .
C25 C26 C31 122.40(18) . .
C27 C26 C25 119.44(19) . .
C27 C26 C31 118.16(19) . .
C36 C35 C34 121.90(19) . .
C16 C15 C14 120.3(2) . .
C46 C47 C48 121.2(2) . .
C20 C21 C22 119.9(2) . .
C29 C30 C27 120.0(2) . .
C23 C22 C21 120.0(2) . .
C30 C27 C26 121.0(2) . .
C40 C39 C38 121.0(2) . .
C41 C42 C37 120.3(2) . .
C42 C41 C40 120.9(2) . .
C4 C3 C2 119.3(2) . .
C5 C4 C3 120.9(2) . .
C39 C40 C41 119.0(2) . .
C15 C16 C17 119.9(2) . .
C17 C18 C13 120.9(2) . .
C30 C29 C28 119.4(2) . .
C18 C17 C16 120.4(2) . .
C46 C45 C44 119.8(2) . .
C43 C48 C47 120.4(2) . .
C47 C46 C45 119.4(2) . .
C39 C38 C37 120.2(2) . .
C45 C44 C43 120.8(2) . .

loop_
_geom_bond_atom_site_label_1
_geom_bond_atom_site_label_2
_geom_bond_distance
_geom_bond_site_symmetry_2
Si2 O1 1.6115(14) .
Si2 O2 1.6211(15) .
Si2 O3 1.6231(16) .
Si2 C25 1.866(2) .
Si1 O1 1.6117(14) .
Si1 O2 1.6182(15) 2_565
Si1 C12 1.862(2) .
Si1 C1 1.860(2) .
O2 Si1 1.6182(15) 2_565
C12 C7 1.420(3) .
C12 C11 1.397(3) .
C7 C8 1.388(3) .
C7 C6 1.493(3) .
C32 C36 1.393(3) .
C32 C31 1.404(3) .
C25 C28 1.401(3) .
C25 C26 1.407(3) .
C8 C9 1.392(3) .
C36 C43 1.500(3) .
C36 C35 1.393(3) .
C11 C19 1.488(3) .
C11 C10 1.404(3) .
C6 C1 1.416(3) .
C6 C5 1.384(3) .
C33 C31 1.391(3) .
C33 C34 1.398(3) .
C37 C34 1.491(3) .
C37 C42 1.411(3) .
C37 C38 1.395(3) .
C31 C26 1.492(3) .
C19 C24 1.374(3) .
C19 C20 1.408(3) .
C34 C35 1.396(3) .
C9 C13 1.488(3) .
C9 C10 1.392(3) .
C13 C14 1.402(3) .
C13 C18 1.404(3) .
C1 C2 1.383(3) .
C24 C23 1.403(3) .
C20 C21 1.391(3) .
C2 C3 1.399(3) .
C5 C4 1.388(3) .
C43 C48 1.378(3) .
C43 C44 1.402(3) .
C23 C22 1.379(3) .
C14 C15 1.409(3) .
C28 C29 1.395(3) .
C26 C27 1.404(3) .
C15 C16 1.369(3) .
C47 C48 1.395(3) .
C47 C46 1.367(4) .
C21 C22 1.393(3) .
C30 C27 1.389(3) .
C30 C29 1.382(3) .
C39 C40 1.384(4) .
C39 C38 1.393(3) .
C42 C41 1.378(3) .
C41 C40 1.394(3) .
C3 C4 1.391(3) .
C16 C17 1.398(3) .
C18 C17 1.374(3) .
C45 C46 1.388(4) .
C45 C44 1.393(3) .

loop_
_geom_hbond_atom_site_label_D
_geom_hbond_atom_site_label_H
_geom_hbond_atom_site_label_A
_geom_hbond_distance_DH
_geom_hbond_distance_HA
_geom_hbond_distance_DA
_geom_hbond_angle_DHA
_geom_hbond_site_symmetry_A
C28 H28 O2 0.95 2.53 2.988(3) 109.8 .
O4 H4B O4 0.96 1.94 2.891(17) 171.8 2_475

loop_
_geom_torsion_atom_site_label_1
_geom_torsion_atom_site_label_2
_geom_torsion_atom_site_label_3
_geom_torsion_atom_site_label_4
_geom_torsion
_geom_torsion_site_symmetry_1
_geom_torsion_site_symmetry_4
Si2 C25 C28 C29 173.74(18) . .
Si2 C25 C26 C31 8.1(3) . .
Si2 C25 C26 C27 -172.16(16) . .
Si1 C12 C7 C8 -173.11(17) . .
Si1 C12 C7 C6 6.3(2) . .
Si1 C12 C11 C19 -6.2(3) . .
Si1 C12 C11 C10 172.45(17) . .
Si1 C1 C2 C3 176.56(19) . .
O1 Si2 O2 Si1 -38.2(2) . 2_565
O1 Si2 C25 C28 -133.59(16) . .
O1 Si2 C25 C26 39.3(2) . .
O1 Si1 C12 C7 -123.00(14) . .
O1 Si1 C12 C11 65.3(2) . .
O1 Si1 C1 C6 123.94(15) . .
O1 Si1 C1 C2 -53.2(2) . .
O2 Si2 O1 Si1 41.7(4) . .
O2 Si2 C25 C28 -14.77(18) . .
O2 Si2 C25 C26 158.11(17) . .
O2 Si1 O1 Si2 -24.8(4) 2_565 .
O2 Si1 C12 C7 111.83(15) 2_565 .
O2 Si1 C12 C11 -59.9(2) 2_565 .
O2 Si1 C1 C6 -112.49(15) 2_565 .
O2 Si1 C1 C2 70.3(2) 2_565 .
O3 Si2 O1 Si1 -78.8(4) . .
O3 Si2 O2 Si1 81.6(2) . 2_565
O3 Si2 C25 C28 105.67(17) . .
O3 Si2 C25 C26 -81.45(19) . .
C12 Si1 O1 Si2 -151.5(4) . .
C12 Si1 C1 C6 2.37(16) . .
C12 Si1 C1 C2 -174.8(2) . .
C12 C7 C8 C9 -1.1(3) . .
C12 C7 C6 C1 -4.9(3) . .
C12 C7 C6 C5 173.1(2) . .
C12 C11 C19 C24 132.0(2) . .
C12 C11 C19 C20 -49.3(3) . .
C12 C11 C10 C9 -1.9(3) . .
C7 C12 C11 C19 -177.24(19) . .
C7 C12 C11 C10 1.5(3) . .
C7 C8 C9 C13 -179.5(2) . .
C7 C8 C9 C10 0.6(3) . .
C7 C6 C1 Si1 0.8(2) . .
C7 C6 C1 C2 178.37(19) . .
C7 C6 C5 C4 -177.9(2) . .
C32 C36 C43 C48 -31.1(3) . .
C32 C36 C43 C44 149.6(2) . .
C32 C36 C35 C34 -0.4(3) . .
C32 C31 C26 C25 -132.9(2) . .
C32 C31 C26 C27 47.3(3) . .
C25 Si2 O1 Si1 157.7(4) . .
C25 Si2 O2 Si1 -155.90(19) . 2_565
C25 C28 C29 C30 -1.2(4) . .
C25 C26 C27 C30 -0.9(3) . .
C8 C7 C6 C1 174.5(2) . .
C8 C7 C6 C5 -7.5(3) . .
C8 C9 C13 C14 -38.0(3) . .
C8 C9 C13 C18 142.3(2) . .
C8 C9 C10 C11 0.9(3) . .
C36 C32 C31 C33 0.1(3) . .
C36 C32 C31 C26 -178.5(2) . .
C36 C43 C48 C47 -179.3(2) . .
C36 C43 C44 C45 -179.6(2) . .
C11 C12 C7 C8 0.0(3) . .
C11 C12 C7 C6 179.47(18) . .
C11 C19 C24 C23 178.2(2) . .
C11 C19 C20 C21 -178.3(2) . .
C6 C7 C8 C9 179.5(2) . .
C6 C1 C2 C3 -0.4(3) . .
C6 C5 C4 C3 -0.2(4) . .
C33 C31 C26 C25 48.6(3) . .
C33 C31 C26 C27 -131.2(2) . .
C33 C34 C35 C36 0.3(3) . .
C37 C34 C35 C36 178.9(2) . .
C37 C42 C41 C40 -1.0(3) . .
C31 C32 C36 C43 179.3(2) . .
C31 C32 C36 C35 0.2(3) . .
C31 C33 C34 C37 -178.63(19) . .
C31 C33 C34 C35 0.1(3) . .
C31 C26 C27 C30 178.9(2) . .
C19 C11 C10 C9 176.8(2) . .
C19 C24 C23 C22 0.1(3) . .
C19 C20 C21 C22 0.1(3) . .
C34 C33 C31 C32 -0.2(3) . .
C34 C33 C31 C26 178.3(2) . .
C34 C37 C42 C41 -179.8(2) . .
C34 C37 C38 C39 -179.2(2) . .
C9 C13 C14 C15 178.3(2) . .
C9 C13 C18 C17 -177.2(2) . .
C13 C9 C10 C11 -178.96(19) . .
C13 C14 C15 C16 -0.2(4) . .
C13 C18 C17 C16 -2.1(4) . .
C1 Si1 O1 Si2 101.7(4) . .
C1 Si1 C12 C7 -4.93(16) . .
C1 Si1 C12 C11 -176.6(2) . .
C1 C6 C5 C4 0.1(3) . .
C1 C2 C3 C4 0.2(4) . .
C24 C19 C20 C21 0.4(3) . .
C24 C23 C22 C21 0.3(3) . .
C20 C19 C24 C23 -0.5(3) . .
C20 C21 C22 C23 -0.4(3) . .
C2 C3 C4 C5 0.0(4) . .
C5 C6 C1 Si1 -177.39(17) . .
C5 C6 C1 C2 0.2(3) . .
C10 C11 C19 C24 -46.7(3) . .
C10 C11 C19 C20 131.9(2) . .
C10 C9 C13 C14 141.9(2) . .
C10 C9 C13 C18 -37.9(3) . .
C43 C36 C35 C34 -179.4(2) . .
C14 C13 C18 C17 3.0(3) . .
C14 C15 C16 C17 1.3(4) . .
C28 C25 C26 C31 -179.13(19) . .
C28 C25 C26 C27 0.6(3) . .
C26 C25 C28 C29 0.4(3) . .
C35 C36 C43 C48 147.9(2) . .
C35 C36 C43 C44 -31.4(3) . .
C15 C16 C17 C18 -0.1(4) . .
C27 C30 C29 C28 1.0(4) . .
C42 C37 C34 C33 -33.7(3) . .
C42 C37 C34 C35 147.6(2) . .
C42 C37 C38 C39 0.1(3) . .
C42 C41 C40 C39 0.2(4) . .
C40 C39 C38 C37 -0.9(3) . .
C18 C13 C14 C15 -1.9(3) . .
C29 C30 C27 C26 0.1(4) . .
C48 C43 C44 C45 1.1(3) . .
C48 C47 C46 C45 1.0(4) . .
C46 C47 C48 C43 -1.1(4) . .
C46 C45 C44 C43 -1.1(4) . .
C38 C37 C34 C33 145.6(2) . .
C38 C37 C34 C35 -33.0(3) . .
C38 C37 C42 C41 0.8(3) . .
C38 C39 C40 C41 0.7(4) . .
C44 C43 C48 C47 0.0(3) . .
C44 C45 C46 C47 0.0(4) . .
